data_9016615
loop_
_publ_author_name
'Passerini, L.'
'Pirani, R.'

_publ_section_title
;
 Struttura dei sali complessi contenenti atomi o gruppi coordinati di
 specie diversa.- I. Complessi a numero di coordinazione 6. I sali.
 (NH4)3 (V F6), Tl2 (V F5 (H2 O))
 _cod_database_code 1010136
;
_journal_name_full 'Gazzetta Chimica Italiana'
_journal_page_first 279
_journal_page_last 288
_journal_volume 62
_journal_year 1932
_chemical_formula_sum 'F4.98 O1.02 Tl2 V'
_space_group_IT_number 202
_symmetry_space_group_name_Hall '-F 2 2 3'
_symmetry_space_group_name_H-M 'F m -3'
_cell_angle_alpha 90
_cell_angle_beta 90
_cell_angle_gamma 90
_cell_length_a 8.45
_cell_length_b 8.45
_cell_length_c 8.45
_cell_formula_units_Z 4
_cell_volume 603.351
_database_code_amcsd 0017066
_exptl_crystal_density_diffrn 6.282
_cod_duplicate_entry 1010136
_cod_original_sg_symbol_H-M 'F m 3'
_cod_original_formula_sum 'Tl2 V (F4.98 O1.02)'
_cod_database_code 9016615
_amcsd_formula_title 'F5 H2 O Tl2 V'

loop_
_space_group_symop_operation_xyz
x,y,z
x,1/2+y,1/2+z
1/2+x,y,1/2+z
1/2+x,1/2+y,z
z,x,-y
z,1/2+x,1/2-y
1/2+z,x,1/2-y
1/2+z,1/2+x,-y
z,-x,y
z,1/2-x,1/2+y
1/2+z,-x,1/2+y
1/2+z,1/2-x,y
-z,x,y
-z,1/2+x,1/2+y
1/2-z,x,1/2+y
1/2-z,1/2+x,y
-z,-x,-y
-z,1/2-x,1/2-y
1/2-z,-x,1/2-y
1/2-z,1/2-x,-y
y,-z,-x
y,1/2-z,1/2-x
1/2+y,-z,1/2-x
1/2+y,1/2-z,-x
-y,-z,x
-y,1/2-z,1/2+x
1/2-y,-z,1/2+x
1/2-y,1/2-z,x
-y,z,-x
-y,1/2+z,1/2-x
1/2-y,z,1/2-x
1/2-y,1/2+z,-x
y,z,x
y,1/2+z,1/2+x
1/2+y,z,1/2+x
1/2+y,1/2+z,x
x,-y,z
x,1/2-y,1/2+z
1/2+x,-y,1/2+z
1/2+x,1/2-y,z
-x,y,z
-x,1/2+y,1/2+z
1/2-x,y,1/2+z
1/2-x,1/2+y,z
x,y,-z
x,1/2+y,1/2-z
1/2+x,y,1/2-z
1/2+x,1/2+y,-z
-x,-y,-z
-x,1/2-y,1/2-z
1/2-x,-y,1/2-z
1/2-x,1/2-y,-z
-z,-x,y
-z,1/2-x,1/2+y
1/2-z,-x,1/2+y
1/2-z,1/2-x,y
-z,x,-y
-z,1/2+x,1/2-y
1/2-z,x,1/2-y
1/2-z,1/2+x,-y
z,-x,-y
z,1/2-x,1/2-y
1/2+z,-x,1/2-y
1/2+z,1/2-x,-y
z,x,y
z,1/2+x,1/2+y
1/2+z,x,1/2+y
1/2+z,1/2+x,y
-y,z,x
-y,1/2+z,1/2+x
1/2-y,z,1/2+x
1/2-y,1/2+z,x
y,z,-x
y,1/2+z,1/2-x
1/2+y,z,1/2-x
1/2+y,1/2+z,-x
y,-z,x
y,1/2-z,1/2+x
1/2+y,-z,1/2+x
1/2+y,1/2-z,x
-y,-z,-x
-y,1/2-z,1/2-x
1/2-y,-z,1/2-x
1/2-y,1/2-z,-x
-x,y,-z
-x,1/2+y,1/2-z
1/2-x,y,1/2-z
1/2-x,1/2+y,-z
x,-y,-z
x,1/2-y,1/2-z
1/2+x,-y,1/2-z
1/2+x,1/2-y,-z
-x,-y,z
-x,1/2-y,1/2+z
1/2-x,-y,1/2+z
1/2-x,1/2-y,z

loop_
_atom_site_label
_atom_site_fract_x
_atom_site_fract_y
_atom_site_fract_z
_atom_site_occupancy
Tl1 0.25000 0.25000 0.25000 1.00000
V1 0.00000 0.00000 0.00000 1.00000
F1 0.24000 0.00000 0.00000 0.83000
O1 0.24000 0.00000 0.00000 0.17000

loop_
_cod_related_entry_id
_cod_related_entry_database
_cod_related_entry_code
1 AMCSD 0017066
